data_4133132
loop_
_publ_author_name
'Wu, Xiangyu'
'Hao, Wei'
'Ye, Ke-Yin'
'Jiang, Binyang'
'Pombar, Gisselle'
'Song, Zhidong'
'Lin, Song'

_publ_section_title
;
 Ti-Catalyzed Radical Alkylation of Secondary and Tertiary Alkyl Chlorides
 Using Michael Acceptors.
;
_journal_issue 44
_journal_name_full 'Journal of the American Chemical Society'
_journal_page_first 14836
_journal_page_last 14843
_journal_paper_doi 10.1021/jacs.8b08605
_journal_volume 140
_journal_year 2018
_chemical_formula_moiety 'C24 H29 N O5 S'
_chemical_formula_sum 'C24 H29 N O5 S'
_chemical_formula_weight 443.54
_space_group_crystal_system triclinic
_space_group_IT_number 2
_space_group_name_Hall '-P 1'
_space_group_name_H-M_alt 'P -1'
_atom_sites_solution_hydrogens geom
_atom_sites_solution_primary dual
_audit_creation_date 2018-03-29
_audit_creation_method
;
Olex2 1.2-ac3
(compiled 2016.08.26 svn.r3337 for Rigaku Oxford Diffraction, GUI svn.r5221)
;
_cell_angle_alpha 80.5240(10)
_cell_angle_beta 74.4700(10)
_cell_angle_gamma 72.2380(10)
_cell_formula_units_Z 2
_cell_length_a 8.98590(10)
_cell_length_b 10.71110(10)
_cell_length_c 12.6455(2)
_cell_measurement_reflns_used 34585
_cell_measurement_temperature 100.00(10)
_cell_measurement_theta_max 77.7050
_cell_measurement_theta_min 3.6290
_cell_volume 1112.21(3)
_computing_cell_refinement 'CrysAlisPro 1.171.39.45g (Rigaku OD, 2018)'
_computing_data_collection 'CrysAlisPro 1.171.39.45g (Rigaku OD, 2018)'
_computing_data_reduction 'CrysAlisPro 1.171.39.45g (Rigaku OD, 2018)'
_computing_molecular_graphics 'Olex2 (Dolomanov et al., 2009)'
_computing_publication_material 'Olex2 (Dolomanov et al., 2009)'
_computing_structure_refinement 'ShelXL (Sheldrick, 2015)'
_computing_structure_solution 'ShelXT (Sheldrick, 2015)'
_diffrn_ambient_environment N~2~
_diffrn_ambient_temperature 100.00(10)
_diffrn_detector 'CCD plate'
_diffrn_detector_type HyPix
_diffrn_measured_fraction_theta_full 1.000
_diffrn_measured_fraction_theta_max 1.000
_diffrn_measurement_details
;
List of Runs (angles in degrees, time in seconds):

  # Type    Start    End  Width  t~exp~   \w     \q     \k     \f   Frames
--------------------------------------------------------------------------
  1  \w    -71.00 -27.00   0.50    0.25    --  -48.42 -77.00-120.00   88
  2  \w    -62.00 -36.00   0.50    0.25    --  -48.42 -47.00-123.63   52
  3  \w    -71.00 -27.00   0.50    0.25    --  -48.42 -77.00-150.00   88
  4  \w    -90.00 -28.00   0.50    0.25    --  -48.42 -77.00 -60.00  124
  5  \w    -54.00 -29.00   0.50    0.25    --  -48.42 -77.00 -30.00   50
  6  \w    -55.00 -27.00   0.50    0.25    --  -48.42 -77.00  30.00   56
  7  \w    -71.00 -27.00   0.50    0.25    --  -48.42 -77.00 150.00   88
  8  \w    -92.00 -67.00   0.50    1.01    --  -86.25 -71.00  97.38   50
  9  \w    -92.00 -66.00   0.50    1.01    --  -86.25 -72.00 149.43   52
 10  \w    -97.00 -66.00   0.50    1.01    --  -86.25 -72.00 127.76   62
 11  \w    -90.00 -65.00   0.50    1.01    --  -86.25 -76.00 114.36   50
 12  \w    -88.00 -62.00   0.50    1.01    --  -86.25 -83.00  56.29   52
 13  \w    -89.00 -64.00   0.50    1.01    --  -86.25 -77.00  30.00   50
 14  \w    -90.00 -64.00   0.50    1.01    --  -86.25 -82.00 -23.06   52
 15  \w    -88.00 -62.00   0.50    1.01    --  -86.25 -83.00  26.83   52
 16  \w    -89.00 -62.00   0.50    1.01    --  -86.25 -83.00 -35.38   54
 17  \w    -89.00 -64.00   0.50    1.01    --  -86.25 -77.00   0.00   50
 18  \w    -92.00 -66.00   0.50    1.01    --  -86.25 -73.00  62.12   52
 19  \w    -91.00 -65.00   0.50    1.01    --  -86.25 -75.00 125.92   52
 20  \w    -89.00 -64.00   0.50    1.01    --  -86.25 -77.00  88.06   50
 21  \w   -119.00 -70.00   0.50    0.25    --  -48.42-125.00 152.00   98
 22  \w   -119.00 -27.00   0.50    0.25    --  -48.42 -77.00  90.00  184
 23  \w   -110.00 -37.00   0.50    0.25    --  -48.42 -37.00  30.00  146
 24  \w   -106.00 -64.00   0.50    1.01    --  -86.25 -79.00 -10.61   84
 25  \w    -97.00 -65.00   0.50    1.01    --  -86.25 -76.00 -99.32   64
 26  \w    -90.00 -64.00   0.50    1.01    --  -86.25 -77.00-120.00   52
 27  \w    -93.00 -63.00   0.50    1.01    --  -86.25 -81.00-132.87   60
 28  \w    -92.00 -67.00   0.50    1.01    --  -86.25 -70.00-167.31   50
 29  \w    -97.00 -64.00   0.50    1.01    --  -86.25 -77.00-180.00   66
 30  \w   -111.00 -67.00   0.50    0.25    --  -48.42 -47.00-123.63   88
 31  \w   -111.00 -66.00   0.50    1.01    --  -86.25 -72.00 -82.39   90
 32  \w    -97.00 -64.00   0.50    1.01    --  -86.25 -77.00 -60.00   66
 33  \w   -119.00 -57.00   0.50    0.25    --  -48.42-145.00 -15.00  124
 34  \w   -119.00 -93.00   0.50    0.25    --  -48.42 -77.00  30.00   52
 35  \w   -112.00 -38.00   0.50    0.25    --  -48.42 -43.00 -30.33  148
 36  \w   -119.00 -93.00   0.50    0.25    --  -48.42 -77.00-150.00   52
 37  \w   -135.00-109.00   0.50    1.01    --  -86.25 -77.00-180.00   52
 38  \w   -158.00 -57.00   0.50    1.01    --  -86.25-145.00 -15.00  202
 39  \w   -117.00 -92.00   0.50    0.25    --  -48.42 -77.00 150.00   50
 40  \w   -158.00 -70.00   0.50    1.01    --  -86.25-125.00 152.00  176
 41  \w   -145.00-119.00   0.50    1.01    --  -86.25 -83.00 -35.38   52
 42  \w     28.00  54.00   0.50    0.25    --   48.42  77.00 120.00   52
 43  \w     39.00  66.00   0.50    0.25    --   48.42  37.00 150.00   54
 44  \w     79.00 120.00   0.50    0.25    --   48.42  19.00 120.00   82
 45  \w    138.00 164.00   0.50    1.01    --  107.75  61.00  90.00   52
 46  \w    153.00 178.00   0.50    1.01    --  107.75  30.00 150.00   50
 47  \w    139.00 165.00   0.50    1.01    --  107.75  77.00 120.00   52
 48  \w    136.00 166.00   0.50    1.01    --  107.75  61.00 120.00   60
 49  \w    137.00 178.00   0.50    1.01    --  107.75  77.00  30.00   82
 50  \w    142.00 174.00   0.50    1.01    --  107.75  77.00   0.00   64
 51  \w    138.00 178.00   0.50    1.01    --  107.75  77.00 -60.00   80
 52  \w    129.00 172.00   0.50    1.01    --  107.75  77.00-150.00   86
 53  \w    141.00 166.00   0.50    1.01    --  107.75  45.00-150.00   50
 54  \w    127.00 169.00   0.50    1.01    --  107.75  61.00 -90.00   84
 55  \w    127.00 153.00   0.50    1.01    --  107.75  77.00 -30.00   52
 56  \w    118.00 143.00   0.50    1.01    --  107.75  45.00   0.00   50
 57  \w    102.00 145.00   0.50    1.01    --  107.75  61.00  30.00   86
 58  \w    104.00 165.00   0.50    1.01    --  107.75  30.00   0.00  122
 59  \w     97.00 144.00   0.50    1.01    --  107.75  61.00 -30.00   94
 60  \w     92.00 178.00   0.50    1.01    --  107.75 125.00-130.00  172
 61  \w    106.00 155.00   0.50    1.01    --  107.75  30.00-180.00   98
 62  \w    100.00 136.00   0.50    1.01    --  107.75  45.00-150.00   72
 63  \w     93.00 161.00   0.50    1.01    --  107.75  61.00-180.00  136
 64  \w     98.00 158.00   0.50    1.01    --  107.75  61.00 -60.00  120
 65  \w     94.00 150.00   0.50    1.01    --  107.75  61.00  60.00  112
 66  \w     93.00 130.00   0.50    1.01    --  107.75  61.00  90.00   74
 67  \w    100.00 137.00   0.50    1.01    --  107.75  30.00 150.00   74
 68  \w     97.00 178.00   0.50    1.01    --  107.75  15.00 120.00  162
 69  \w    101.00 126.00   0.50    1.01    --  107.75 -77.00   0.00   50
 70  \w     85.00 115.00   0.50    1.01    --  107.75-125.00  30.00   60
 71  \w     84.00 116.00   0.50    1.01    --  107.75-125.00   0.00   64
 72  \w     72.00 109.00   0.50    1.01    --  107.75 -94.00 -60.00   74
 73  \w     63.00 113.00   0.50    1.01    --  107.75-125.00-120.00  100
 74  \w     83.00 116.00   0.50    1.01    --  107.75-125.00-180.00   66
 75  \w     97.00 122.00   0.50    1.01    --  107.75 -61.00-180.00   50
 76  \w     72.00  99.00   0.50    1.01    --  107.75 -58.00-175.16   54
 77  \w     49.00  77.00   0.50    1.01    --  107.75 -45.00-180.00   56
 78  \w     36.00  62.00   0.50    1.01    --  107.75 -61.00-180.00   52
 79  \w     38.00 108.00   0.50    1.01    --  107.75 -94.00-180.00  140
 80  \w     64.00 104.00   0.50    1.01    --  107.75 -65.00 -49.13   80
 81  \w     75.00 119.00   0.50    1.01    --  107.75 -61.00  30.00   88
 82  \w     78.00 111.00   0.50    1.01    --  107.75-106.00  81.46   66
 83  \w     93.00 119.00   0.50    1.01    --  107.75 -65.00 125.78   52
 84  \w     89.00 130.00   0.50    1.01    --  107.75 -77.00 150.00   82
 85  \w     77.00 116.00   0.50    1.01    --  107.75-125.00  90.00   78
 86  \w     83.00 108.00   0.50    1.01    --  107.75 -94.00  90.00   50
 87  \w     57.00 106.00   0.50    1.01    --  107.75 -77.00  17.83   98
 88  \w     51.00 116.00   0.50    1.01    --  107.75-125.00 -30.00  130
 89  \w     42.00 107.00   0.50    0.25    --   48.42-145.00 -15.00  130
 90  \w     42.00 131.00   0.50    1.01    --  107.75-145.00 -15.00  178
 91  \w     36.00 116.00   0.50    1.01    --  107.75-125.00 152.00  160
 92  \w     43.00  68.00   0.50    1.01    --  107.75 -77.00 150.00   50
 93  \w     37.00  73.00   0.50    1.01    --  107.75 -65.00 125.78   72
 94  \w     42.00  70.00   0.50    1.01    --  107.75-106.00  81.46   56
 95  \w     39.00  72.00   0.50    1.01    --  107.75-125.00  90.00   66
 96  \w     45.00  79.00   0.50    1.01    --  107.75-125.00  30.00   68
 97  \w     36.00  66.00   0.50    1.01    --  107.75 -94.00  90.00   60
 98  \w     38.00  85.00   0.50    1.01    --  107.75 -17.00 176.95   94
 99  \w     36.00  64.00   0.50    1.01    --  107.75 -30.00 150.00   56
100  \w    105.00 153.00   0.50    1.01    --  107.75  45.00  60.00   96
101  \w     96.00 152.00   0.50    1.01    --  107.75  61.00 150.00  112
102  \w     87.00 117.00   0.50    1.01    --  107.75  77.00  60.00   60
103  \w     86.00 121.00   0.50    1.01    --  107.75  77.00   0.00   70
104  \w     93.00 170.00   0.50    1.01    --  107.75  61.00   0.00  154
105  \w     87.00 112.00   0.50    1.01    --  107.75  77.00 150.00   50
106  \w     93.00 125.00   0.50    1.01    --  107.75  61.00 120.00   64
107  \w     86.00 112.00   0.50    1.01    --  107.75  77.00 120.00   52
108  \w     86.00 153.00   0.50    1.01    --  107.75  77.00  90.00  134
109  \w     86.00 126.00   0.50    1.01    --  107.75  77.00  30.00   80
110  \w     88.00 119.00   0.50    1.01    --  107.75  77.00 -30.00   62
111  \w     89.00 124.00   0.50    1.01    --  107.75  77.00 -60.00   70
112  \w     93.00 178.00   0.50    1.01    --  107.75  61.00-120.00  170
113  \w     86.00 122.00   0.50    1.01    --  107.75  77.00-150.00   72
114  \w     93.00 154.00   0.50    1.01    --  107.75  61.00-150.00  122
115  \w     86.00 112.00   0.50    1.01    --  107.75  77.00-180.00   52
116  \w     87.00 126.00   0.50    1.01    --  107.75  77.00-120.00   78
117  \w     86.00 137.00   0.50    1.01    --  107.75  77.00 -90.00  102
118  \w     94.00 119.00   0.50    1.01    --  107.75  61.00 -90.00   50
119  \w     78.00 174.00   0.50    1.01    --  107.75 145.00  36.00  192
120  \w     71.00 100.00   0.50    0.25    --   48.42  19.00 -90.00   58
121  \w     41.00  70.00   0.50    0.25    --   48.42  19.00 -90.00   58
122  \w     36.00  77.00   0.50    1.01    --  107.75 -46.00 -62.25   82
123  \w     36.00  77.00   0.50    1.01    --  107.75 -94.00 -30.00   82
124  \w     38.00  77.00   0.50    1.01    --  107.75 -77.00   0.00   78
125  \w     37.00  67.00   0.50    1.01    --  107.75 -30.00  30.00   60
126  \w     35.00  69.00   0.50    1.01    --  107.75 -30.00 -30.00   68
127  \w     41.00  77.00   0.50    1.01    --  107.75 -45.00-120.00   72
128  \w     38.00  74.00   0.50    1.01    --  107.75-125.00-180.00   72
129  \w     45.00  71.00   0.50    0.25    --   48.42  19.00 120.00   52
130  \w     31.00  95.00   0.50    0.25    --   48.42-125.00 152.00  128
131  \w    -91.00 -10.00   0.50    0.25    --  -48.42 125.00-130.00  162
132  \w    -91.00 -14.00   0.50    1.01    --  -86.25 125.00-130.00  154
133  \w   -106.00 -20.00   0.50    0.25    --  -48.42 145.00  36.00  172
134  \w   -106.00 -20.00   0.50    1.01    --  -86.25 145.00  36.00  172
;
_diffrn_measurement_device 'four-circle diffractometer'
_diffrn_measurement_device_type 'XtaLAB Synergy, Dualflex, HyPix'
_diffrn_measurement_method '\w scans'
_diffrn_orient_matrix_type 'CrysAlisPro convention (1999,Acta A55,543-557)'
_diffrn_orient_matrix_UB_11 -0.0763482000
_diffrn_orient_matrix_UB_12 0.0030129000
_diffrn_orient_matrix_UB_13 0.1244475000
_diffrn_orient_matrix_UB_21 0.1347418000
_diffrn_orient_matrix_UB_22 -0.1225745000
_diffrn_orient_matrix_UB_23 0.0235963000
_diffrn_orient_matrix_UB_31 0.1012919000
_diffrn_orient_matrix_UB_32 0.0892402000
_diffrn_orient_matrix_UB_33 0.0087014000
_diffrn_radiation_monochromator mirror
_diffrn_radiation_probe x-ray
_diffrn_radiation_type CuK\a
_diffrn_radiation_wavelength 1.54184
_diffrn_reflns_av_R_equivalents 0.0266
_diffrn_reflns_av_unetI/netI 0.0123
_diffrn_reflns_Laue_measured_fraction_full 1.000
_diffrn_reflns_Laue_measured_fraction_max 1.000
_diffrn_reflns_limit_h_max 11
_diffrn_reflns_limit_h_min -10
_diffrn_reflns_limit_k_max 13
_diffrn_reflns_limit_k_min -13
_diffrn_reflns_limit_l_max 15
_diffrn_reflns_limit_l_min -15
_diffrn_reflns_number 45739
_diffrn_reflns_point_group_measured_fraction_full 1.000
_diffrn_reflns_point_group_measured_fraction_max 1.000
_diffrn_reflns_theta_full 67.684
_diffrn_reflns_theta_max 74.486
_diffrn_reflns_theta_min 3.643
_diffrn_source 'micro-focus sealed X-ray tube'
_diffrn_source_type 'PhotonJet (Cu) X-ray Source'
_exptl_absorpt_coefficient_mu 1.590
_exptl_absorpt_correction_T_max 1.000
_exptl_absorpt_correction_T_min 0.747
_exptl_absorpt_correction_type gaussian
_exptl_absorpt_process_details
;
CrysAlisPro 1.171.39.45g (Rigaku Oxford Diffraction, 2018)
Numerical absorption correction based on gaussian integration over
			a multifaceted crystal model
Empirical absorption correction using spherical harmonics,
 implemented in SCALE3 ABSPACK scaling algorithm.
;
_exptl_crystal_colour 'clear colourless'
_exptl_crystal_density_diffrn 1.324
_exptl_crystal_description block
_exptl_crystal_F_000 472
_exptl_crystal_size_max 0.176
_exptl_crystal_size_mid 0.119
_exptl_crystal_size_min 0.091
_refine_diff_density_max 0.373
_refine_diff_density_min -0.387
_refine_diff_density_rms 0.042
_refine_ls_extinction_method none
_refine_ls_goodness_of_fit_ref 1.075
_refine_ls_hydrogen_treatment constr
_refine_ls_matrix_type full
_refine_ls_number_parameters 405
_refine_ls_number_reflns 4552
_refine_ls_number_restraints 928
_refine_ls_restrained_S_all 0.987
_refine_ls_R_factor_all 0.0365
_refine_ls_R_factor_gt 0.0354
_refine_ls_shift/su_max 0.001
_refine_ls_shift/su_mean 0.000
_refine_ls_structure_factor_coef Fsqd
_refine_ls_weighting_details 'w=1/[\s^2^(Fo^2^)+(0.0502P)^2^+0.4853P] where P=(Fo^2^+2Fc^2^)/3'
_refine_ls_weighting_scheme calc
_refine_ls_wR_factor_gt 0.0980
_refine_ls_wR_factor_ref 0.0991
_reflns_Friedel_coverage 0.000
_reflns_number_gt 4362
_reflns_number_total 4552
_reflns_threshold_expression 'I > 2\s(I)'
_cod_data_source_file ja8b08605_si_002.cif
_cod_data_source_block rxw3_abs
_cod_database_code 4133132
_shelx_shelxl_version_number 2016/6
_chemical_oxdiff_formula C24H29NO5S
_shelx_space_group_comment
;
The symmetry employed for this shelxl refinement is uniquely defined
by the following loop, which should always be used as a source of
symmetry information in preference to the above space-group names.
They are only intended as comments.
;
_reflns_odcompleteness_completeness 98.40
_reflns_odcompleteness_iscentric 1
_reflns_odcompleteness_theta 78.52
_olex2_refinement_description
;
1. Fixed Uiso
 At 1.2 times of:
  All C(H) groups, All C(H,H) groups
 At 1.5 times of:
  All C(H,H,H) groups
2. Restrained distances
 O4-C20 \\sim O4B-C20B
 with sigma of 0.02
 O5B-C20B \\sim O5-C20
 with sigma of 0.02
 O5B-C21B \\sim O5-C21
 with sigma of 0.02
 C24-C21 \\sim C24B-C21B \\sim C23B-C21B \\sim C22-C21 \\sim C22B-C21B \\sim
C23-C21
 with sigma of 0.02
 C20-C19 \\sim C20B-C19B
 with sigma of 0.02
 C19B-C18B \\sim C19-C18 \\sim C18B-C14B \\sim C18-C14
 with sigma of 0.02
 C14B-C13 \\sim C14-C13
 with sigma of 0.02
 C15-C14B \\sim C15-C14
 with sigma of 0.02
 O3B-C15 \\sim O3-C15
 with sigma of 0.02
 O3B-C16B \\sim O3-C16
 with sigma of 0.02
 C17-C16 \\sim C17B-C16B
 with sigma of 0.02
 C17-C14 \\sim C17B-C14B
 with sigma of 0.02
3. Uiso/Uaniso restraints and constraints
All non-hydrogen atoms have similar U: within 2A with sigma of 0.04 and sigma
for terminal atoms of 0.08
4. Rigid body (RIGU) restrains
 All non-hydrogen atoms
 with sigma for 1-2 distances of 0.004 and sigma for 1-3 distances of 0.004
5. Others
 Sof(O3B)=Sof(O4B)=Sof(O5B)=Sof(H15A)=Sof(C14B)=Sof(C16B)=Sof(H16C)=Sof(H16D)=
 Sof(C17B)=Sof(H17C)=Sof(H17D)=Sof(C18B)=Sof(H18C)=Sof(H18D)=Sof(C19B)=
 Sof(H19C)=Sof(H19D)=Sof(C20B)=Sof(C21B)=Sof(C22B)=Sof(H22D)=Sof(H22E)=
 Sof(H22F)=Sof(C23B)=Sof(H23D)=Sof(H23E)=Sof(H23F)=Sof(C24B)=Sof(H24D)=
 Sof(H24E)=Sof(H24F)=1-FVAR(1)
 Sof(O3)=Sof(O4)=Sof(O5)=Sof(H15)=Sof(C14)=Sof(C16)=Sof(H16A)=Sof(H16B)=
 Sof(C17)=Sof(H17A)=Sof(H17B)=Sof(C18)=Sof(H18A)=Sof(H18B)=Sof(C19)=Sof(H19A)=
 Sof(H19B)=Sof(C20)=Sof(C21)=Sof(C22)=Sof(H22A)=Sof(H22B)=Sof(H22C)=Sof(C23)=
 Sof(H23A)=Sof(H23B)=Sof(H23C)=Sof(C24)=Sof(H24A)=Sof(H24B)=Sof(H24C)=FVAR(1)
6.a Ternary CH refined with riding coordinates:
 C15(H15), C15(H15A)
6.b Secondary CH2 refined with riding coordinates:
 C16(H16A,H16B), C17(H17A,H17B), C18(H18A,H18B), C19(H19A,H19B), C16B(H16C,
 H16D), C17B(H17C,H17D), C18B(H18C,H18D), C19B(H19C,H19D)
6.c Aromatic/amide H refined with riding coordinates:
 C3(H3), C4(H4), C6(H6), C7(H7), C9(H9), C10(H10), C11(H11), C12(H12)
6.d Idealised Me refined as rotating group:
 C1(H1A,H1B,H1C), C22(H22A,H22B,H22C), C23(H23A,H23B,H23C), C24(H24A,H24B,
 H24C), C22B(H22D,H22E,H22F), C23B(H23D,H23E,H23F), C24B(H24D,H24E,H24F)
;
_olex2_submission_special_instructions 'No special instructions were received'
_oxdiff_exptl_absorpt_empirical_details
;
Empirical correction (ABSPACK) includes:
- Absorption correction using spherical harmonics
- Frame scaling
;
_oxdiff_exptl_absorpt_empirical_full_max 1.169
_oxdiff_exptl_absorpt_empirical_full_min 0.898

loop_
_space_group_symop_operation_xyz
'x, y, z'
'-x, -y, -z'

loop_
_atom_site_label
_atom_site_type_symbol
_atom_site_fract_x
_atom_site_fract_y
_atom_site_fract_z
_atom_site_U_iso_or_equiv
_atom_site_adp_type
_atom_site_occupancy
_atom_site_site_symmetry_order
_atom_site_calc_flag
_atom_site_refinement_flags_posn
_atom_site_refinement_flags_adp
_atom_site_refinement_flags_occupancy
_atom_site_disorder_assembly
_atom_site_disorder_group
S S 1.06694(3) 0.46846(3) 0.24470(2) 0.02259(10) Uani 1 1 d . U . . .
O1 O 1.16787(11) 0.47545(9) 0.13653(8) 0.0296(2) Uani 1 1 d . U . . .
O2 O 1.13367(11) 0.39414(9) 0.33436(8) 0.0295(2) Uani 1 1 d . U . . .
O3 O 0.9541(8) 0.3250(7) 0.0631(8) 0.0303(10) Uani 0.676(2) 1 d D U P A 1
O4 O 0.2983(3) 0.7709(3) 0.1661(3) 0.0601(8) Uani 0.676(2) 1 d D U P A 1
O5 O 0.4453(3) 0.90153(19) 0.1752(2) 0.0480(5) Uani 0.676(2) 1 d D U P A 1
O3B O 0.9270(18) 0.3245(16) 0.0680(16) 0.0290(19) Uani 0.324(2) 1 d D U P A 2
O4B O 0.2422(4) 0.8525(3) 0.1101(3) 0.0428(10) Uani 0.324(2) 1 d D U P A 2
O5B O 0.3926(5) 0.8734(4) 0.2227(3) 0.0309(8) Uani 0.324(2) 1 d D U P A 2
N N 0.92819(12) 0.40329(10) 0.23363(8) 0.0209(2) Uani 1 1 d . U . . .
C1 C 0.7243(3) 1.01944(17) 0.37814(19) 0.0705(7) Uani 1 1 d . U . . .
H1A H 0.623341 1.020487 0.429153 0.106 Uiso 1 1 calc GR . . . .
H1B H 0.705988 1.079169 0.314473 0.106 Uiso 1 1 calc GR . . . .
H1C H 0.791140 1.046035 0.412848 0.106 Uiso 1 1 calc GR . . . .
C2 C 0.80652(19) 0.88212(14) 0.34350(14) 0.0390(4) Uani 1 1 d . U . . .
C3 C 0.83055(17) 0.77679(14) 0.42324(12) 0.0319(3) Uani 1 1 d . U . . .
H3 H 0.793285 0.791485 0.497415 0.038 Uiso 1 1 calc R . . . .
C4 C 0.90919(17) 0.65031(13) 0.39379(12) 0.0291(3) Uani 1 1 d . U . . .
H4 H 0.923594 0.580176 0.447679 0.035 Uiso 1 1 calc R . . . .
C5 C 0.96640(15) 0.62918(12) 0.28292(11) 0.0240(3) Uani 1 1 d . U . . .
C6 C 0.94207(18) 0.73227(14) 0.20150(13) 0.0342(3) Uani 1 1 d . U . . .
H6 H 0.979795 0.717304 0.127400 0.041 Uiso 1 1 calc R . . . .
C7 C 0.8605(2) 0.85797(15) 0.23259(14) 0.0438(4) Uani 1 1 d . U . . .
H7 H 0.841527 0.927355 0.178640 0.053 Uiso 1 1 calc R . . . .
C8 C 0.80316(15) 0.38031(11) 0.32511(10) 0.0217(2) Uani 1 1 d . U . . .
C9 C 0.81301(17) 0.33731(14) 0.43298(11) 0.0293(3) Uani 1 1 d . U . . .
H9 H 0.908046 0.322811 0.455143 0.035 Uiso 1 1 calc R . . . .
C10 C 0.67534(19) 0.31657(15) 0.50706(12) 0.0363(3) Uani 1 1 d . U . . .
H10 H 0.678132 0.288891 0.580354 0.044 Uiso 1 1 calc R . . . .
C11 C 0.53496(18) 0.33616(14) 0.47421(13) 0.0341(3) Uani 1 1 d . U . . .
H11 H 0.444453 0.321872 0.525354 0.041 Uiso 1 1 calc R . . . .
C12 C 0.52782(17) 0.37704(14) 0.36536(13) 0.0327(3) Uani 1 1 d . U . . .
H12 H 0.433567 0.389026 0.342906 0.039 Uiso 1 1 calc R . . . .
C13 C 0.66331(16) 0.39985(13) 0.29029(12) 0.0278(3) Uani 1 1 d D U . . .
C15 C 0.87010(15) 0.43108(13) 0.13063(10) 0.0245(3) Uani 1 1 d D U . . .
H15 H 0.880411 0.516148 0.091713 0.029 Uiso 0.676(2) 1 calc R . P A 1
H15A H 0.904288 0.506052 0.086656 0.029 Uiso 0.324(2) 1 calc R . P A 2
C14 C 0.6919(4) 0.4253(3) 0.1647(3) 0.0242(6) Uani 0.676(2) 1 d D U P A 1
C16 C 0.8652(4) 0.2253(2) 0.09136(18) 0.0288(5) Uani 0.676(2) 1 d D U P A 1
H16A H 0.884045 0.171672 0.158709 0.035 Uiso 0.676(2) 1 calc R . P A 1
H16B H 0.893939 0.168759 0.032332 0.035 Uiso 0.676(2) 1 calc R . P A 1
C17 C 0.6923(4) 0.3092(3) 0.1064(2) 0.0314(5) Uani 0.676(2) 1 d D U P A 1
H17A H 0.618631 0.261081 0.151839 0.038 Uiso 0.676(2) 1 calc R . P A 1
H17B H 0.663619 0.339537 0.036039 0.038 Uiso 0.676(2) 1 calc R . P A 1
C18 C 0.5730(2) 0.5527(2) 0.13072(18) 0.0275(5) Uani 0.676(2) 1 d D U P A 1
H18A H 0.598570 0.567692 0.050963 0.033 Uiso 0.676(2) 1 calc R . P A 1
H18B H 0.465763 0.540912 0.153690 0.033 Uiso 0.676(2) 1 calc R . P A 1
C19 C 0.5722(4) 0.6747(3) 0.1786(3) 0.0292(6) Uani 0.676(2) 1 d D U P A 1
H19A H 0.578817 0.652334 0.255047 0.035 Uiso 0.676(2) 1 calc R . P A 1
H19B H 0.666000 0.703604 0.138657 0.035 Uiso 0.676(2) 1 calc R . P A 1
C20 C 0.4227(4) 0.7860(2) 0.1720(2) 0.0334(6) Uani 0.676(2) 1 d D U P A 1
C21 C 0.3126(5) 1.0253(3) 0.1758(4) 0.0593(10) Uani 0.676(2) 1 d D U P A 1
C22 C 0.2444(6) 1.0441(4) 0.0738(4) 0.0898(14) Uani 0.676(2) 1 d D U P A 1
H22A H 0.331063 1.028022 0.009584 0.135 Uiso 0.676(2) 1 calc GR . P A 1
H22B H 0.177664 1.132543 0.066027 0.135 Uiso 0.676(2) 1 calc GR . P A 1
H22C H 0.181665 0.983375 0.081907 0.135 Uiso 0.676(2) 1 calc GR . P A 1
C23 C 0.3962(6) 1.1289(3) 0.1679(5) 0.1047(17) Uani 0.676(2) 1 d D U P A 1
H23A H 0.487548 1.116672 0.106411 0.157 Uiso 0.676(2) 1 calc GR . P A 1
H23B H 0.431257 1.122130 0.234508 0.157 Uiso 0.676(2) 1 calc GR . P A 1
H23C H 0.323557 1.214294 0.157761 0.157 Uiso 0.676(2) 1 calc GR . P A 1
C24 C 0.1830(8) 1.0266(6) 0.2804(6) 0.0591(16) Uani 0.676(2) 1 d D U P A 1
H24A H 0.126968 0.963422 0.279881 0.089 Uiso 0.676(2) 1 calc GR . P A 1
H24B H 0.108692 1.112736 0.285065 0.089 Uiso 0.676(2) 1 calc GR . P A 1
H24C H 0.230761 1.004342 0.342834 0.089 Uiso 0.676(2) 1 calc GR . P A 1
C14B C 0.6788(7) 0.4740(6) 0.1744(5) 0.0225(12) Uani 0.324(2) 1 d D U P A 2
C16B C 0.7855(9) 0.2793(6) 0.0823(4) 0.0258(9) Uani 0.324(2) 1 d D U P A 2
H16C H 0.779530 0.213431 0.144758 0.031 Uiso 0.324(2) 1 calc R . P A 2
H16D H 0.791722 0.239551 0.017071 0.031 Uiso 0.324(2) 1 calc R . P A 2
C17B C 0.6388(5) 0.3945(5) 0.1014(3) 0.0254(9) Uani 0.324(2) 1 d D U P A 2
H17C H 0.543702 0.366048 0.138546 0.030 Uiso 0.324(2) 1 calc R . P A 2
H17D H 0.622049 0.445298 0.032526 0.030 Uiso 0.324(2) 1 calc R . P A 2
C18B C 0.5975(7) 0.6234(6) 0.1603(5) 0.0251(12) Uani 0.324(2) 1 d D U P A 2
H18C H 0.628222 0.667011 0.209157 0.030 Uiso 0.324(2) 1 calc R . P A 2
H18D H 0.637556 0.656723 0.085337 0.030 Uiso 0.324(2) 1 calc R . P A 2
C19B C 0.4164(5) 0.6591(4) 0.1841(4) 0.0274(9) Uani 0.324(2) 1 d D U P A 2
H19C H 0.375450 0.630636 0.260414 0.033 Uiso 0.324(2) 1 calc R . P A 2
H19D H 0.385118 0.612089 0.138138 0.033 Uiso 0.324(2) 1 calc R . P A 2
C20B C 0.3402(9) 0.8062(6) 0.1634(5) 0.0284(11) Uani 0.324(2) 1 d D U P A 2
C21B C 0.3156(7) 1.0178(5) 0.2303(4) 0.0254(11) Uani 0.324(2) 1 d D U P A 2
C22B C 0.3289(7) 1.0926(5) 0.1159(4) 0.0382(12) Uani 0.324(2) 1 d D U P A 2
H22D H 0.440017 1.077320 0.078233 0.057 Uiso 0.324(2) 1 calc GR . P A 2
H22E H 0.281750 1.185097 0.122950 0.057 Uiso 0.324(2) 1 calc GR . P A 2
H22F H 0.273305 1.062428 0.074532 0.057 Uiso 0.324(2) 1 calc GR . P A 2
C23B C 0.4126(6) 1.0553(5) 0.2943(4) 0.0419(12) Uani 0.324(2) 1 d D U P A 2
H23D H 0.407492 1.003797 0.364247 0.063 Uiso 0.324(2) 1 calc GR . P A 2
H23E H 0.369727 1.147049 0.305894 0.063 Uiso 0.324(2) 1 calc GR . P A 2
H23F H 0.522401 1.038969 0.253539 0.063 Uiso 0.324(2) 1 calc GR . P A 2
C24B C 0.1483(17) 1.0265(19) 0.2978(16) 0.059(3) Uani 0.324(2) 1 d D U P A 2
H24D H 0.089164 1.000564 0.256330 0.089 Uiso 0.324(2) 1 calc GR . P A 2
H24E H 0.095767 1.115431 0.315869 0.089 Uiso 0.324(2) 1 calc GR . P A 2
H24F H 0.152770 0.969101 0.364418 0.089 Uiso 0.324(2) 1 calc GR . P A 2

loop_
_atom_site_aniso_label
_atom_site_aniso_U_11
_atom_site_aniso_U_22
_atom_site_aniso_U_33
_atom_site_aniso_U_23
_atom_site_aniso_U_13
_atom_site_aniso_U_12
S 0.01920(16) 0.02039(16) 0.02800(18) -0.00491(12) -0.00665(12) -0.00272(11)
O1 0.0238(5) 0.0279(5) 0.0340(5) -0.0058(4) -0.0003(4) -0.0066(4)
O2 0.0260(5) 0.0276(5) 0.0355(5) -0.0058(4) -0.0151(4) 0.0001(4)
O3 0.044(2) 0.0220(14) 0.0295(16) -0.0032(10) -0.0135(16) -0.0112(14)
O4 0.0380(14) 0.0356(14) 0.113(2) -0.0284(13) -0.0384(14) 0.0095(10)
O5 0.0494(13) 0.0179(9) 0.0760(17) -0.0088(10) -0.0242(12) 0.0023(8)
O3B 0.038(4) 0.037(3) 0.020(3) -0.005(2) -0.011(3) -0.018(3)
O4B 0.047(2) 0.0336(19) 0.048(2) -0.0112(15) -0.0248(17) 0.0043(16)
O5B 0.038(2) 0.0155(17) 0.0336(19) -0.0051(14) -0.0098(15) 0.0040(14)
N 0.0219(5) 0.0203(5) 0.0208(5) -0.0023(4) -0.0061(4) -0.0051(4)
C1 0.0894(16) 0.0223(8) 0.0651(13) -0.0073(8) 0.0305(12) -0.0054(9)
C2 0.0375(8) 0.0212(7) 0.0480(9) -0.0054(6) 0.0078(7) -0.0071(6)
C3 0.0314(7) 0.0279(7) 0.0355(7) -0.0100(6) -0.0055(6) -0.0051(6)
C4 0.0325(7) 0.0246(6) 0.0316(7) -0.0038(5) -0.0141(6) -0.0032(5)
C5 0.0200(6) 0.0207(6) 0.0328(7) -0.0058(5) -0.0070(5) -0.0052(5)
C6 0.0371(8) 0.0253(7) 0.0337(7) -0.0019(6) 0.0028(6) -0.0092(6)
C7 0.0512(10) 0.0217(7) 0.0435(9) 0.0029(6) 0.0065(7) -0.0065(6)
C8 0.0233(6) 0.0150(5) 0.0249(6) -0.0039(4) -0.0039(5) -0.0028(4)
C9 0.0296(7) 0.0306(7) 0.0244(6) -0.0027(5) -0.0062(5) -0.0035(5)
C10 0.0397(8) 0.0334(7) 0.0258(7) 0.0002(6) 0.0005(6) -0.0041(6)
C11 0.0309(7) 0.0234(6) 0.0388(8) -0.0049(6) 0.0072(6) -0.0063(5)
C12 0.0242(7) 0.0274(7) 0.0442(8) -0.0041(6) -0.0044(6) -0.0066(5)
C13 0.0243(6) 0.0263(6) 0.0319(7) -0.0004(5) -0.0074(5) -0.0060(5)
C15 0.0259(6) 0.0236(6) 0.0238(6) 0.0009(5) -0.0098(5) -0.0044(5)
C14 0.0247(11) 0.0163(14) 0.0336(13) -0.0035(12) -0.0131(9) -0.0024(12)
C16 0.0376(13) 0.0173(10) 0.0326(11) -0.0068(8) -0.0126(10) -0.0029(10)
C17 0.0330(14) 0.0210(14) 0.0449(14) -0.0112(10) -0.0183(12) -0.0019(11)
C18 0.0269(10) 0.0207(10) 0.0377(11) -0.0042(8) -0.0175(8) -0.0010(8)
C19 0.0312(14) 0.0193(14) 0.0407(15) -0.0040(12) -0.0186(11) -0.0022(12)
C20 0.0334(14) 0.0236(12) 0.0428(13) -0.0069(9) -0.0187(11) 0.0031(11)
C21 0.067(2) 0.0214(15) 0.082(3) -0.014(2) -0.026(2) 0.0115(13)
C22 0.105(3) 0.049(2) 0.088(3) -0.0065(18) -0.045(2) 0.038(2)
C23 0.095(3) 0.0269(15) 0.179(5) -0.027(2) -0.017(3) -0.0013(17)
C24 0.082(5) 0.0323(19) 0.065(4) -0.013(2) -0.030(3) -0.002(2)
C14B 0.022(2) 0.020(3) 0.026(2) -0.005(2) -0.0053(16) -0.006(2)
C16B 0.032(3) 0.020(3) 0.026(2) -0.0097(18) -0.006(2) -0.005(2)
C17B 0.026(2) 0.025(3) 0.027(2) -0.0071(16) -0.0056(16) -0.0084(19)
C18B 0.025(2) 0.023(3) 0.029(2) -0.002(2) -0.0117(19) -0.005(2)
C19B 0.0259(19) 0.026(2) 0.030(2) -0.0061(16) -0.0082(16) -0.0031(16)
C20B 0.021(3) 0.022(3) 0.040(3) -0.0077(19) -0.004(2) -0.005(2)
C21B 0.027(2) 0.016(2) 0.023(2) -0.0069(19) -0.004(2) 0.0081(16)
C22B 0.051(3) 0.014(2) 0.034(2) -0.004(2) 0.001(2) 0.004(2)
C23B 0.039(3) 0.047(3) 0.043(3) -0.025(2) -0.004(2) -0.011(2)
C24B 0.040(4) 0.089(7) 0.049(5) -0.022(4) 0.007(3) -0.025(4)

loop_
_atom_type_symbol
_atom_type_description
_atom_type_scat_dispersion_real
_atom_type_scat_dispersion_imag
_atom_type_scat_source
C C 0.0181 0.0091 'International Tables Vol C Tables 4.2.6.8 and 6.1.1.4'
H H 0.0000 0.0000 'International Tables Vol C Tables 4.2.6.8 and 6.1.1.4'
N N 0.0311 0.0180 'International Tables Vol C Tables 4.2.6.8 and 6.1.1.4'
O O 0.0492 0.0322 'International Tables Vol C Tables 4.2.6.8 and 6.1.1.4'
S S 0.3331 0.5567 'International Tables Vol C Tables 4.2.6.8 and 6.1.1.4'

loop_
_exptl_crystal_face_index_h
_exptl_crystal_face_index_k
_exptl_crystal_face_index_l
_exptl_crystal_face_perp_dist
-1 -2 -8 0.0586
-3 -3 5 0.0669
-5 -5 0 0.0513
-4 -4 3 0.0459
5 5 0 0.0650
4 5 6 0.0791
-2 0 -8 0.0569
-2 -5 3 0.0459
5 4 6 0.0791
4 6 0 0.0636
4 6 2 0.0627
-4 3 -4 0.0485
5 0 5 0.0637
-1 -7 1 0.0375
3 7 0 0.0623
-5 0 -5 0.0571
2 7 0 0.0635
6 1 2 0.0589
-4 3 -1 0.0354
3 7 2 0.0596
0 -7 -1 0.0283
-6 -1 -2 0.0524
0 -6 -4 0.0365
-5 0 0 0.0450
0 6 4 0.0586

loop_
_geom_angle_atom_site_label_1
_geom_angle_atom_site_label_2
_geom_angle_atom_site_label_3
_geom_angle
O1 S O2 120.00(6)
O1 S N 105.64(6)
O1 S C5 109.23(6)
O2 S N 106.94(6)
O2 S C5 107.71(6)
N S C5 106.56(6)
C15 O3 C16 108.8(5)
C20 O5 C21 121.5(3)
C15 O3B C16B 103.0(9)
C20B O5B C21B 119.4(5)
C8 N S 122.71(8)
C8 N C15 109.78(10)
C15 N S 119.95(8)
H1A C1 H1B 109.5
H1A C1 H1C 109.5
H1B C1 H1C 109.5
C2 C1 H1A 109.5
C2 C1 H1B 109.5
C2 C1 H1C 109.5
C3 C2 C1 119.66(16)
C3 C2 C7 118.81(13)
C7 C2 C1 121.53(15)
C2 C3 H3 119.6
C4 C3 C2 120.88(14)
C4 C3 H3 119.6
C3 C4 H4 120.3
C3 C4 C5 119.32(13)
C5 C4 H4 120.3
C4 C5 S 119.61(10)
C6 C5 S 119.34(11)
C6 C5 C4 121.02(12)
C5 C6 H6 120.6
C7 C6 C5 118.83(14)
C7 C6 H6 120.6
C2 C7 H7 119.5
C6 C7 C2 121.10(15)
C6 C7 H7 119.5
C9 C8 N 128.03(12)
C9 C8 C13 121.95(12)
C13 C8 N 109.92(11)
C8 C9 H9 121.3
C8 C9 C10 117.48(13)
C10 C9 H9 121.3
C9 C10 H10 119.3
C11 C10 C9 121.43(14)
C11 C10 H10 119.3
C10 C11 H11 119.8
C10 C11 C12 120.40(13)
C12 C11 H11 119.8
C11 C12 H12 120.4
C11 C12 C13 119.12(14)
C13 C12 H12 120.4
C8 C13 C12 119.61(13)
C8 C13 C14 111.41(15)
C8 C13 C14B 109.4(3)
C12 C13 C14 128.29(17)
C12 C13 C14B 129.6(3)
O3 C15 N 108.9(4)
O3 C15 H15 112.0
O3 C15 C14 105.2(3)
O3B C15 N 112.7(9)
O3B C15 H15A 109.0
O3B C15 C14B 113.8(6)
N C15 H15 112.0
N C15 H15A 109.0
N C15 C14 106.40(15)
N C15 C14B 103.0(2)
C14 C15 H15 112.0
C14B C15 H15A 109.0
C13 C14 C15 102.19(19)
C13 C14 C17 114.4(2)
C13 C14 C18 111.1(2)
C17 C14 C15 104.4(2)
C18 C14 C15 113.6(2)
C18 C14 C17 110.9(2)
O3 C16 H16A 111.3
O3 C16 H16B 111.3
O3 C16 C17 102.1(3)
H16A C16 H16B 109.2
C17 C16 H16A 111.3
C17 C16 H16B 111.3
C14 C17 H17A 111.2
C14 C17 H17B 111.2
C16 C17 C14 102.7(2)
C16 C17 H17A 111.2
C16 C17 H17B 111.2
H17A C17 H17B 109.1
C14 C18 H18A 108.6
C14 C18 H18B 108.6
H18A C18 H18B 107.6
C19 C18 C14 114.58(19)
C19 C18 H18A 108.6
C19 C18 H18B 108.6
C18 C19 H19A 109.2
C18 C19 H19B 109.2
H19A C19 H19B 107.9
C20 C19 C18 112.0(2)
C20 C19 H19A 109.2
C20 C19 H19B 109.2
O4 C20 O5 124.4(3)
O4 C20 C19 124.0(2)
O5 C20 C19 111.6(3)
O5 C21 C22 110.4(3)
O5 C21 C23 102.6(3)
O5 C21 C24 111.0(4)
C23 C21 C22 109.2(4)
C23 C21 C24 112.0(4)
C24 C21 C22 111.3(5)
C21 C22 H22A 109.5
C21 C22 H22B 109.5
C21 C22 H22C 109.5
H22A C22 H22B 109.5
H22A C22 H22C 109.5
H22B C22 H22C 109.5
C21 C23 H23A 109.5
C21 C23 H23B 109.5
C21 C23 H23C 109.5
H23A C23 H23B 109.5
H23A C23 H23C 109.5
H23B C23 H23C 109.5
C21 C24 H24A 109.5
C21 C24 H24B 109.5
C21 C24 H24C 109.5
H24A C24 H24B 109.5
H24A C24 H24C 109.5
H24B C24 H24C 109.5
C13 C14B C15 99.9(4)
C13 C14B C18B 120.0(5)
C17B C14B C13 107.2(4)
C17B C14B C15 97.9(4)
C17B C14B C18B 113.5(5)
C18B C14B C15 115.3(4)
O3B C16B H16C 109.9
O3B C16B H16D 109.9
O3B C16B C17B 109.0(7)
H16C C16B H16D 108.3
C17B C16B H16C 109.9
C17B C16B H16D 109.9
C14B C17B H17C 111.2
C14B C17B H17D 111.2
C16B C17B C14B 102.9(4)
C16B C17B H17C 111.2
C16B C17B H17D 111.2
H17C C17B H17D 109.1
C14B C18B H18C 108.7
C14B C18B H18D 108.7
H18C C18B H18D 107.6
C19B C18B C14B 114.2(5)
C19B C18B H18C 108.7
C19B C18B H18D 108.7
C18B C19B H19C 109.0
C18B C19B H19D 109.0
C18B C19B C20B 112.9(4)
H19C C19B H19D 107.8
C20B C19B H19C 109.0
C20B C19B H19D 109.0
O4B C20B O5B 126.4(6)
O4B C20B C19B 124.3(5)
O5B C20B C19B 109.1(6)
O5B C21B C22B 111.0(4)
O5B C21B C23B 103.0(4)
O5B C21B C24B 104.4(9)
C23B C21B C22B 110.8(5)
C24B C21B C22B 116.0(9)
C24B C21B C23B 110.7(10)
C21B C22B H22D 109.5
C21B C22B H22E 109.5
C21B C22B H22F 109.5
H22D C22B H22E 109.5
H22D C22B H22F 109.5
H22E C22B H22F 109.5
C21B C23B H23D 109.5
C21B C23B H23E 109.5
C21B C23B H23F 109.5
H23D C23B H23E 109.5
H23D C23B H23F 109.5
H23E C23B H23F 109.5
C21B C24B H24D 109.5
C21B C24B H24E 109.5
C21B C24B H24F 109.5
H24D C24B H24E 109.5
H24D C24B H24F 109.5
H24E C24B H24F 109.5

loop_
_geom_bond_atom_site_label_1
_geom_bond_atom_site_label_2
_geom_bond_distance
S O1 1.4292(10)
S O2 1.4334(10)
S N 1.6485(11)
S C5 1.7620(13)
O3 C15 1.428(6)
O3 C16 1.466(6)
O4 C20 1.200(4)
O5 C20 1.322(3)
O5 C21 1.488(4)
O3B C15 1.385(12)
O3B C16B 1.451(13)
O4B C20B 1.191(9)
O5B C20B 1.369(8)
O5B C21B 1.497(6)
N C8 1.4283(16)
N C15 1.4830(15)
C1 H1A 0.9600
C1 H1B 0.9600
C1 H1C 0.9600
C1 C2 1.509(2)
C2 C3 1.389(2)
C2 C7 1.396(2)
C3 H3 0.9300
C3 C4 1.3837(19)
C4 H4 0.9300
C4 C5 1.3887(19)
C5 C6 1.388(2)
C6 H6 0.9300
C6 C7 1.386(2)
C7 H7 0.9300
C8 C9 1.3834(18)
C8 C13 1.3865(18)
C9 H9 0.9300
C9 C10 1.391(2)
C10 H10 0.9300
C10 C11 1.378(2)
C11 H11 0.9300
C11 C12 1.386(2)
C12 H12 0.9300
C12 C13 1.3890(19)
C13 C14 1.531(3)
C13 C14B 1.540(6)
C15 H15 0.9800
C15 H15A 0.9800
C15 C14 1.561(3)
C15 C14B 1.601(6)
C14 C17 1.544(3)
C14 C18 1.534(3)
C16 H16A 0.9700
C16 H16B 0.9700
C16 C17 1.518(4)
C17 H17A 0.9700
C17 H17B 0.9700
C18 H18A 0.9700
C18 H18B 0.9700
C18 C19 1.526(3)
C19 H19A 0.9700
C19 H19B 0.9700
C19 C20 1.511(4)
C21 C22 1.530(5)
C21 C23 1.496(5)
C21 C24 1.510(7)
C22 H22A 0.9600
C22 H22B 0.9600
C22 H22C 0.9600
C23 H23A 0.9600
C23 H23B 0.9600
C23 H23C 0.9600
C24 H24A 0.9600
C24 H24B 0.9600
C24 H24C 0.9600
C14B C17B 1.527(7)
C14B C18B 1.545(8)
C16B H16C 0.9700
C16B H16D 0.9700
C16B C17B 1.502(7)
C17B H17C 0.9700
C17B H17D 0.9700
C18B H18C 0.9700
C18B H18D 0.9700
C18B C19B 1.510(6)
C19B H19C 0.9700
C19B H19D 0.9700
C19B C20B 1.524(7)
C21B C22B 1.528(6)
C21B C23B 1.508(7)
C21B C24B 1.501(10)
C22B H22D 0.9600
C22B H22E 0.9600
C22B H22F 0.9600
C23B H23D 0.9600
C23B H23E 0.9600
C23B H23F 0.9600
C24B H24D 0.9600
C24B H24E 0.9600
C24B H24F 0.9600

loop_
_geom_torsion_atom_site_label_1
_geom_torsion_atom_site_label_2
_geom_torsion_atom_site_label_3
_geom_torsion_atom_site_label_4
_geom_torsion
S N C8 C9 -38.23(17)
S N C8 C13 145.45(10)
S N C15 O3 97.2(3)
S N C15 O3B 106.5(6)
S N C15 C14 -149.86(13)
S N C15 C14B -130.4(2)
S C5 C6 C7 178.97(12)
O1 S N C8 -179.82(9)
O1 S N C15 -33.31(10)
O1 S C5 C4 -156.85(11)
O1 S C5 C6 24.78(13)
O2 S N C8 51.27(11)
O2 S N C15 -162.22(9)
O2 S C5 C4 -24.99(12)
O2 S C5 C6 156.64(11)
O3 C15 C14 C13 118.1(5)
O3 C15 C14 C17 -1.3(5)
O3 C15 C14 C18 -122.1(5)
O3 C16 C17 C14 -38.8(4)
O3B C15 C14B C13 95.8(10)
O3B C15 C14B C17B -13.3(11)
O3B C15 C14B C18B -134.0(11)
O3B C16B C17B C14B -38.8(10)
N S C5 C4 89.47(11)
N S C5 C6 -88.90(12)
N C8 C9 C10 -177.23(12)
N C8 C13 C12 177.16(12)
N C8 C13 C14 5.93(18)
N C8 C13 C14B -15.0(3)
N C15 C14 C13 2.65(19)
N C15 C14 C17 -116.75(19)
N C15 C14 C18 122.4(2)
N C15 C14B C13 -26.5(3)
N C15 C14B C17B -135.6(3)
N C15 C14B C18B 103.6(4)
C1 C2 C3 C4 -178.37(17)
C1 C2 C7 C6 177.21(19)
C2 C3 C4 C5 0.8(2)
C3 C2 C7 C6 -2.3(3)
C3 C4 C5 S 179.91(11)
C3 C4 C5 C6 -1.7(2)
C4 C5 C6 C7 0.6(2)
C5 S N C8 -63.71(11)
C5 S N C15 82.80(10)
C5 C6 C7 C2 1.4(3)
C7 C2 C3 C4 1.2(2)
C8 N C15 O3 -112.3(3)
C8 N C15 O3B -103.0(6)
C8 N C15 C14 0.57(16)
C8 N C15 C14B 20.0(2)
C8 C9 C10 C11 0.9(2)
C8 C13 C14 C15 -5.2(2)
C8 C13 C14 C17 106.9(2)
C8 C13 C14 C18 -126.69(19)
C8 C13 C14B C15 25.9(3)
C8 C13 C14B C17B 127.4(3)
C8 C13 C14B C18B -101.2(5)
C9 C8 C13 C12 0.6(2)
C9 C8 C13 C14 -170.65(15)
C9 C8 C13 C14B 168.4(3)
C9 C10 C11 C12 0.2(2)
C10 C11 C12 C13 -1.0(2)
C11 C12 C13 C8 0.6(2)
C11 C12 C13 C14 170.15(18)
C11 C12 C13 C14B -164.4(3)
C12 C13 C14 C15 -175.51(14)
C12 C13 C14 C17 -63.4(3)
C12 C13 C14 C18 63.0(3)
C12 C13 C14B C15 -167.92(17)
C12 C13 C14B C17B -66.4(5)
C12 C13 C14B C18B 65.0(6)
C13 C8 C9 C10 -1.3(2)
C13 C14 C17 C16 -86.1(3)
C13 C14 C18 C19 55.4(3)
C13 C14B C17B C16B -74.1(4)
C13 C14B C18B C19B -70.2(6)
C15 O3 C16 C17 40.5(7)
C15 O3B C16B C17B 29.5(15)
C15 N C8 C9 172.30(12)
C15 N C8 C13 -4.02(14)
C15 C14 C17 C16 24.7(2)
C15 C14 C18 C19 -59.2(3)
C15 C14B C17B C16B 28.9(4)
C15 C14B C18B C19B 170.1(4)
C14 C18 C19 C20 -162.6(2)
C16 O3 C15 N 89.4(6)
C16 O3 C15 C14 -24.3(7)
C17 C14 C18 C19 -176.3(2)
C18 C14 C17 C16 147.3(2)
C18 C19 C20 O4 23.5(4)
C18 C19 C20 O5 -157.3(2)
C20 O5 C21 C22 -58.1(5)
C20 O5 C21 C23 -174.4(4)
C20 O5 C21 C24 65.8(5)
C21 O5 C20 O4 2.4(5)
C21 O5 C20 C19 -176.8(3)
C14B C18B C19B C20B -176.8(5)
C16B O3B C15 N 107.7(11)
C16B O3B C15 C14B -9.1(16)
C17B C14B C18B C19B 58.4(6)
C18B C14B C17B C16B 151.0(4)
C18B C19B C20B O4B 130.1(6)
C18B C19B C20B O5B -54.7(6)
C20B O5B C21B C22B -57.7(7)
C20B O5B C21B C23B -176.3(5)
C20B O5B C21B C24B 67.9(11)
C21B O5B C20B O4B 4.5(9)
C21B O5B C20B C19B -170.5(4)

loop_
_exptl_oxdiff_crystal_face_indexfrac_h
_exptl_oxdiff_crystal_face_indexfrac_k
_exptl_oxdiff_crystal_face_indexfrac_l
_exptl_oxdiff_crystal_face_x
_exptl_oxdiff_crystal_face_y
_exptl_oxdiff_crystal_face_z
-1.4213 -1.7512 -8.1653 -0.9129 -0.1695 -0.3713
-2.6416 -3.1747 5.2752 0.8486 0.1577 -0.5050
-5.0000 -5.0000 -0.0000 0.3667 -0.0608 -0.9527
-4.0000 -4.0000 3.0000 0.6667 0.0221 -0.7360
5.0000 5.0000 0.0000 -0.3667 0.0608 0.9527
4.0000 5.0000 6.0000 0.4564 0.0677 0.9036
-2.0000 0.0000 -8.0000 -0.8429 -0.4583 -0.2722
-2.0000 -5.0000 3.0000 0.5110 0.4142 -0.6227
5.0000 4.0000 6.0000 0.3770 0.3250 0.9156
4.0000 6.0000 0.0000 -0.2873 -0.1965 0.9406
4.0000 6.0000 2.0000 -0.0384 -0.1493 0.9580
-4.0000 3.0000 -4.0000 -0.1834 -1.0011 -0.1723
5.0000 -0.0000 5.0000 0.2405 0.7917 0.5500
-1.0000 -7.0000 1.0000 0.1797 0.7469 -0.7173
3.0000 7.0000 0.0000 -0.2080 -0.4538 0.9286
-5.0000 0.0000 -5.0000 -0.2405 -0.7917 -0.5500
2.0000 7.0000 0.0000 -0.1316 -0.5885 0.8273
6.0000 1.0000 2.0000 -0.2062 0.7331 0.7144
-4.0000 3.0000 -1.0000 0.1900 -0.9303 -0.1461
3.0000 7.0000 2.0000 0.0409 -0.4066 0.9460
-0.0000 -7.0000 -1.0000 -0.1455 0.8344 -0.6334
-6.0000 -1.0000 -2.0000 0.2062 -0.7331 -0.7144
-0.0000 -6.0000 -4.0000 -0.5159 0.6411 -0.5702
-5.0000 -0.0000 -0.0000 0.3817 -0.6737 -0.5065
0.0000 6.0000 4.0000 0.5159 -0.6411 0.5702
